data_7211685
loop_
_publ_author_name
'Adam, Martin S.'
'Parkin, Andrew'
'Thomas, Lynne H.'
'Wilson, Chick C.'

_publ_section_title
;
 Bifurcated hydrogen-bonded synthons in molecular complexes of picolines
 with chloranilic acid
;
_journal_issue 3
_journal_name_full CrystEngComm
_journal_page_first 917
_journal_paper_doi 10.1039/b912539f
_journal_volume 12
_journal_year 2010
_chemical_formula_moiety '2(C6 H8 N), (C6 Cl2 O4)'
_chemical_formula_sum 'C18 H16 Cl2 N2 O4'
_chemical_formula_weight 395.24
_chemical_name_common 'bis(2-picoline) chloranilate'
_chemical_name_systematic 'bis(2-picoline) chloranilate'
_space_group_IT_number 14
_symmetry_cell_setting monoclinic
_symmetry_space_group_name_Hall '-P 2ybc'
_symmetry_space_group_name_H-M 'P 1 21/c 1'
_atom_sites_solution_hydrogens difmap
_atom_sites_solution_primary direct
_cell_angle_alpha 90
_cell_angle_beta 101.031(19)
_cell_angle_gamma 90
_cell_formula_units_Z 2
_cell_length_a 6.419(3)
_cell_length_b 8.692(4)
_cell_length_c 16.727(7)
_cell_measurement_reflns_used 0
_cell_measurement_temperature 300
_cell_measurement_theta_max 0
_cell_measurement_theta_min 0
_cell_volume 916.0(7)
_computing_cell_refinement 'CrystalClear 1.4.0 (Rigaku, 2008)'
_computing_data_collection 'CrystalClear 1.4.0 (Rigaku, 2008)'
_computing_data_reduction 'CrystalClear 1.4.0 (Rigaku, 2008)'
_computing_molecular_graphics 'CAMERON (Watkin et al., 1996)'
_computing_publication_material 'WINGX (Farrugia, 1999)'
_computing_structure_refinement 'SHELXL-97 (Sheldrick, 2008)'
_computing_structure_solution 'SIR92 (Altomare et al., 1994)'
_diffrn_ambient_temperature 300
_diffrn_measured_fraction_theta_full 0.996
_diffrn_measured_fraction_theta_max 0.996
_diffrn_measurement_device_type
;
'Rigaku R-AXIS RAPID IP Image Plate diffractometer'
;
_diffrn_measurement_method \w
_diffrn_radiation_monochromator graphite
_diffrn_radiation_type 'Mo K\a'
_diffrn_radiation_wavelength 0.71073
_diffrn_reflns_av_R_equivalents 0.0248
_diffrn_reflns_limit_h_max 8
_diffrn_reflns_limit_h_min -9
_diffrn_reflns_limit_k_max 12
_diffrn_reflns_limit_k_min -12
_diffrn_reflns_limit_l_max 23
_diffrn_reflns_limit_l_min -23
_diffrn_reflns_number 11403
_diffrn_reflns_theta_full 30.488
_diffrn_reflns_theta_max 30.488
_diffrn_reflns_theta_min 3.233
_diffrn_standards_number 0
_exptl_absorpt_coefficient_mu 0.380
_exptl_absorpt_correction_T_max 0.9268
_exptl_absorpt_correction_T_min 0.8922
_exptl_absorpt_correction_type empirical
_exptl_absorpt_process_details 'CrystalClear 1.4.0 (Rigaku, 2008)'
_exptl_crystal_colour 'dark red'
_exptl_crystal_density_diffrn 1.433
_exptl_crystal_description block
_exptl_crystal_F_000 408
_exptl_crystal_size_max 0.40
_exptl_crystal_size_mid 0.30
_exptl_crystal_size_min 0.20
_refine_diff_density_max 0.22
_refine_diff_density_min -0.256
_refine_ls_goodness_of_fit_ref 1.046
_refine_ls_hydrogen_treatment refall
_refine_ls_matrix_type full
_refine_ls_number_parameters 150
_refine_ls_number_reflns 2781
_refine_ls_number_restraints 0
_refine_ls_R_factor_all 0.0755
_refine_ls_R_factor_gt 0.0462
_refine_ls_shift/su_max 0
_refine_ls_structure_factor_coef Fsqd
_refine_ls_weighting_details 'calc w=1/[\s^2^(Fo^2^)+(0.0654P)^2^+0.1143P] where P=(Fo^2^+2Fc^2^)/3'
_refine_ls_weighting_scheme calc
_refine_ls_wR_factor_all 0.1046
_refine_ls_wR_factor_ref 0.1379
_reflns_limit_h_max 8
_reflns_limit_h_min -9
_reflns_limit_k_max 12
_reflns_limit_k_min 0
_reflns_limit_l_max 23
_reflns_limit_l_min 0
_reflns_number_gt 1747
_reflns_number_total 2781
_reflns_threshold_expression >2\s(I)
_oxford_structure_analysis_title '2picRT in P 1 21/c 1'
_cod_data_source_file b912539f.txt
_cod_data_source_block 2pic_2to1_300K
_cod_depositor_comments
;
The following automatic conversions were performed:

'_symmetry_cell_setting' value 'Monoclinic' changed to 'monoclinic'
according to /home/saulius/struct/CIF-dictionaries/cif_core.dic
dictionary named 'cif_core.dic' version 2.4.2 from 2011-04-26.

Automatic conversion script
Id: cif_fix_values 1891 2012-01-12 08:04:46Z andrius 
;
_cod_original_cell_volume 916.1(7)
_cod_original_sg_symbol_H-M 'P 1 21/c 1 '
_cod_database_code 7211685

loop_
_symmetry_equiv_pos_as_xyz
'x, y, z'
'-x, y+1/2, -z+1/2'
'-x, -y, -z'
'x, -y-1/2, z-1/2'

loop_
_atom_site_label
_atom_site_fract_x
_atom_site_fract_y
_atom_site_fract_z
_atom_site_U_iso_or_equiv
_atom_site_adp_type
_atom_site_calc_flag
_atom_site_occupancy
_atom_site_type_symbol
C3 0.3341(3) 0.38867(19) 0.48057(9) 0.0529(4) Uani d 1 C
C2 0.4357(3) 0.44028(19) 0.41797(9) 0.0528(4) Uani d 1 C
C1 0.6151(3) 0.5590(2) 0.43967(9) 0.0526(4) Uani d 1 C
O1 0.7032(2) 0.60242(16) 0.38270(7) 0.0689(4) Uani d 1 O
O2 0.3913(2) 0.39713(17) 0.34638(7) 0.0728(4) Uani d 1 O
Cl1 0.13594(9) 0.25040(6) 0.45648(3) 0.0764(2) Uani d 1 Cl
C4 0.5755(3) 0.4622(2) 0.16902(10) 0.0589(4) Uani d 1 C
N1 0.7031(2) 0.45793(18) 0.24126(8) 0.0581(4) Uani d 1 N
C8 0.8892(4) 0.3869(3) 0.25567(16) 0.0818(6) Uani d 1 C
C7 0.9604(5) 0.3118(3) 0.1989(3) 0.1022(9) Uani d 1 C
C6 0.8424(7) 0.3059(3) 0.1248(3) 0.1147(14) Uani d 1 C
C5 0.6488(6) 0.3809(3) 0.10704(13) 0.0932(9) Uani d 1 C
C9 0.3769(5) 0.5495(4) 0.1596(3) 0.1069(10) Uani d 1 C
H8 0.969(4) 0.393(3) 0.3120(16) 0.106(8) Uiso d 1 H
H7 1.108(5) 0.258(3) 0.2084(18) 0.122(11) Uiso d 1 H
H6 0.893(5) 0.253(3) 0.095(2) 0.124(11) Uiso d 1 H
H5 0.555(5) 0.387(3) 0.0666(18) 0.104(9) Uiso d 1 H
H1 0.671(4) 0.500(3) 0.2789(16) 0.091(7) Uiso d 1 H
H92 0.395(7) 0.653(6) 0.146(3) 0.183(16) Uiso d 1 H
H93 0.330(5) 0.553(4) 0.213(2) 0.135(12) Uiso d 1 H
H91 0.275(7) 0.497(5) 0.121(3) 0.181(17) Uiso d 1 H

loop_
_atom_site_aniso_label
_atom_site_aniso_U_11
_atom_site_aniso_U_22
_atom_site_aniso_U_33
_atom_site_aniso_U_12
_atom_site_aniso_U_13
_atom_site_aniso_U_23
C3 0.0561(9) 0.0621(9) 0.0433(7) -0.0050(7) 0.0168(6) -0.0016(6)
C2 0.0564(9) 0.0638(9) 0.0419(7) 0.0012(7) 0.0184(6) -0.0026(6)
C1 0.0575(9) 0.0624(9) 0.0424(7) 0.0013(7) 0.0207(6) -0.0007(6)
O1 0.0785(8) 0.0882(9) 0.0477(6) -0.0193(7) 0.0316(5) -0.0069(6)
O2 0.0770(8) 0.1034(10) 0.0418(6) -0.0209(7) 0.0209(5) -0.0143(6)
Cl1 0.0833(4) 0.0917(4) 0.0568(3) -0.0315(3) 0.0203(2) -0.0069(2)
C4 0.0619(10) 0.0637(10) 0.0527(8) -0.0147(8) 0.0153(7) 0.0061(7)
N1 0.0645(9) 0.0709(9) 0.0439(7) -0.0035(7) 0.0230(6) -0.0042(6)
C8 0.0612(12) 0.0907(15) 0.0938(16) -0.0004(11) 0.0161(11) 0.0151(12)
C7 0.0896(18) 0.0791(15) 0.155(3) 0.0023(14) 0.0662(19) -0.0051(18)
C6 0.151(3) 0.0774(15) 0.150(3) -0.0234(18) 0.114(3) -0.0389(18)
C5 0.137(2) 0.0969(17) 0.0470(10) -0.0507(18) 0.0211(13) -0.0133(10)
C9 0.0743(16) 0.107(2) 0.137(3) 0.0044(15) 0.0152(17) 0.045(2)

loop_
_atom_type_symbol
_atom_type_description
_atom_type_scat_dispersion_real
_atom_type_scat_dispersion_imag
_atom_type_scat_source
C C 0.0033 0.0016 'International Tables Vol C Tables 4.2.6.8 and 6.1.1.4'
H H 0.0000 0.0000 'International Tables Vol C Tables 4.2.6.8 and 6.1.1.4'
Cl Cl 0.1484 0.1585 'International Tables Vol C Tables 4.2.6.8 and 6.1.1.4'
N N 0.0061 0.0033 'International Tables Vol C Tables 4.2.6.8 and 6.1.1.4'
O O 0.0106 0.0060 'International Tables Vol C Tables 4.2.6.8 and 6.1.1.4'

loop_
_geom_angle_atom_site_label_1
_geom_angle_atom_site_label_2
_geom_angle_atom_site_label_3
_geom_angle
_geom_angle_site_symmetry_1
_geom_angle_site_symmetry_3
C1 C3 C2 123.57(15) 3_666 .
C1 C3 Cl1 118.41(12) 3_666 .
C2 C3 Cl1 118.01(12) . .
O2 C2 C3 124.75(16) . .
O2 C2 C1 117.17(13) . .
C3 C2 C1 118.08(13) . .
O1 C1 C3 125.01(16) . 3_666
O1 C1 C2 116.64(13) . .
C3 C1 C2 118.34(13) 3_666 .
N1 C4 C5 115.0(2) . .
N1 C4 C9 119.1(2) . .
C5 C4 C9 126.0(3) . .
C4 N1 C8 123.89(18) . .
C4 N1 H1 120.5(18) . .
C8 N1 H1 115.6(18) . .
C7 C8 N1 122.0(3) . .
C7 C8 H8 122.2(16) . .
N1 C8 H8 115.8(16) . .
C8 C7 C6 118.9(3) . .
C8 C7 H7 123.2(17) . .
C6 C7 H7 117.9(17) . .
C7 C6 C5 120.9(2) . .
C7 C6 H6 113(3) . .
C5 C6 H6 126(3) . .
C6 C5 C4 119.4(2) . .
C6 C5 H5 134(2) . .
C4 C5 H5 106(2) . .
C4 C9 H92 112(3) . .
C4 C9 H93 108.7(19) . .
H92 C9 H93 106(3) . .
C4 C9 H91 107(3) . .
H92 C9 H91 113(4) . .
H93 C9 H91 110(3) . .

loop_
_geom_bond_atom_site_label_1
_geom_bond_atom_site_label_2
_geom_bond_site_symmetry_2
_geom_bond_distance
C3 C1 3_666 1.388(2)
C3 C2 . 1.409(2)
C3 Cl1 . 1.7403(18)
C2 O2 . 1.2350(18)
C2 C1 . 1.537(2)
C1 O1 . 1.2556(17)
C1 C3 3_666 1.388(2)
C4 N1 . 1.324(2)
C4 C5 . 1.408(3)
C4 C9 . 1.466(4)
N1 C8 . 1.325(3)
N1 H1 . 0.79(3)
C8 C7 . 1.305(4)
C8 H8 . 0.98(3)
C7 C6 . 1.323(5)
C7 H7 . 1.04(3)
C6 C5 . 1.384(5)
C6 H6 . 0.79(4)
C5 H5 . 0.82(3)
C9 H92 . 0.94(5)
C9 H93 . 1.00(4)
C9 H91 . 0.94(4)

loop_
_geom_hbond_atom_site_label_D
_geom_hbond_atom_site_label_H
_geom_hbond_atom_site_label_A
_geom_hbond_distance_DH
_geom_hbond_distance_HA
_geom_hbond_distance_DA
_geom_hbond_angle_DHA
N1 H1 O1 0.79(3) 1.93(3) 2.678(2) 159(2)
N1 H1 O2 0.79(3) 2.47(3) 2.954(2) 121(2)

loop_
_geom_torsion_atom_site_label_1
_geom_torsion_atom_site_label_2
_geom_torsion_atom_site_label_3
_geom_torsion_atom_site_label_4
_geom_torsion
_geom_torsion_site_symmetry_1
_geom_torsion_site_symmetry_4
C1 C3 C2 O2 -178.88(17) 3_666 .
Cl1 C3 C2 O2 1.7(3) . .
C1 C3 C2 C1 1.1(3) 3_666 .
Cl1 C3 C2 C1 -178.29(11) . .
O2 C2 C1 O1 -0.3(2) . .
C3 C2 C1 O1 179.77(15) . .
O2 C2 C1 C3 178.94(16) . 3_666
C3 C2 C1 C3 -1.0(3) . 3_666
C5 C4 N1 C8 1.7(3) . .
C9 C4 N1 C8 -177.6(2) . .
C4 N1 C8 C7 -1.3(3) . .
N1 C8 C7 C6 -0.4(4) . .
C8 C7 C6 C5 1.6(4) . .
C7 C6 C5 C4 -1.1(4) . .
N1 C4 C5 C6 -0.5(3) . .
C9 C4 C5 C6 178.8(2) . .
